data_4117069
loop_
_publ_author_name
'Falvello, Larry R.'
'Pascual, Isabel'
'Tom\'as, Milagros'
'Urriolabeitia, Esteban P.'

_publ_section_title
;
 The Cyanurate Ribbon in Structural Coordination Chemistry: An Aggregate
 Structure That Persists across Different Coordination Environments and
 Structural Types
;
_journal_coden_ASTM JACSAT
_journal_issue 49
_journal_name_full 'Journal of the American Chemical Society'
_journal_page_first 11894
_journal_page_last 11902
_journal_paper_doi 10.1021/ja970297+
_journal_volume 119
_journal_year 1997
_chemical_formula_sum 'C6 H10 Cu N8 O6'
_chemical_formula_weight 353.76
_space_group_IT_number 2
_symmetry_cell_setting triclinic
_symmetry_space_group_name_Hall '-P 1'
_symmetry_space_group_name_H-M 'P -1'
_atom_sites_solution_hydrogens geom
_atom_sites_solution_primary direct
_atom_sites_solution_secondary difmap
_audit_creation_method SHELXL
_cell_angle_alpha 90.04(3)
_cell_angle_beta 98.01(3)
_cell_angle_gamma 110.84(3)
_cell_formula_units_Z 1
_cell_length_a 5.0310(10)
_cell_length_b 6.9890(10)
_cell_length_c 9.120(2)
_cell_measurement_temperature 297(2)
_cell_volume 296.33(12)
_computing_structure_refinement 'SHELXL-93 (Sheldrick, 1993)'
_computing_structure_solution 'SHELXS-86 (Sheldrick, 1990)'
_diffrn_ambient_temperature 297(2)
_diffrn_radiation_monochromator graphite
_diffrn_radiation_source 'fine-focus sealed tube'
_diffrn_radiation_type MoK\a
_diffrn_radiation_wavelength 0.71073
_diffrn_reflns_av_R_equivalents 0.0134
_diffrn_reflns_av_sigmaI/netI 0.0224
_diffrn_reflns_limit_h_max 5
_diffrn_reflns_limit_h_min -5
_diffrn_reflns_limit_k_max 8
_diffrn_reflns_limit_k_min 0
_diffrn_reflns_limit_l_max 10
_diffrn_reflns_limit_l_min -10
_diffrn_reflns_number 1127
_diffrn_reflns_theta_max 24.99
_diffrn_reflns_theta_min 2.26
_exptl_absorpt_coefficient_mu 1.892
_exptl_crystal_density_diffrn 1.982
_exptl_crystal_F_000 179
_exptl_crystal_size_max 0.20
_exptl_crystal_size_mid 0.20
_exptl_crystal_size_min 0.06
_refine_diff_density_max 0.243
_refine_diff_density_min -0.400
_refine_diff_density_rms 0.072
_refine_ls_extinction_method none
_refine_ls_goodness_of_fit_all 1.180
_refine_ls_goodness_of_fit_obs 1.181
_refine_ls_matrix_type full
_refine_ls_number_parameters 117
_refine_ls_number_reflns 1022
_refine_ls_number_restraints 0
_refine_ls_restrained_S_all 1.204
_refine_ls_restrained_S_obs 1.181
_refine_ls_R_factor_all 0.0286
_refine_ls_R_factor_obs 0.0265
_refine_ls_shift/esd_max 0.000
_refine_ls_shift/esd_mean 0.000
_refine_ls_structure_factor_coef Fsqd
_refine_ls_weighting_details 'w=1/[\s^2^(Fo^2^)+(0.0282P)^2^+0.3649P] where P=(Fo^2^+2Fc^2^)/3'
_refine_ls_weighting_scheme calc
_refine_ls_wR_factor_all 0.0730
_refine_ls_wR_factor_obs 0.0705
_reflns_number_observed 1003
_reflns_number_total 1033
_reflns_observed_criterion >2sigma(I)
_cod_data_source_file ja9702972B_2.cif
_cod_data_source_block zen_cpd5
_cod_depositor_comments
;
The following automatic conversions were performed:

'_refine_ls_weighting_scheme' value 'calc
w=1/[\s^2^(Fo^2^)+(0.0282P)^2^+0.3649P] where P=(Fo^2^+2Fc^2^)/3' was
changed to 'calc'. New tag '_refine_ls_weighting_details' was
created. The value of the new tag was set to
'w=1/[\s^2^(Fo^2^)+(0.0282P)^2^+0.3649P] where P=(Fo^2^+2Fc^2^)/3'.

Automatic conversion script
Id: cif_fix_values 3143 2015-03-26 13:38:13Z robertas 
;
_cod_original_cell_volume 296.33(10)
_cod_database_code 4117069

loop_
_symmetry_equiv_pos_as_xyz
'x, y, z'
'-x, -y, -z'

loop_
_atom_site_aniso_label
_atom_site_aniso_U_11
_atom_site_aniso_U_22
_atom_site_aniso_U_33
_atom_site_aniso_U_23
_atom_site_aniso_U_13
_atom_site_aniso_U_12
Cu1 0.0195(3) 0.0245(3) 0.0122(3) 0.0059(2) 0.0010(2) 0.0035(2)
N1 0.0206(12) 0.0265(12) 0.0150(11) 0.0056(9) 0.0023(9) 0.0039(10)
C2 0.0239(14) 0.0236(14) 0.0164(13) 0.0054(11) 0.0055(11) 0.0075(12)
O2 0.0211(11) 0.0361(12) 0.0227(11) 0.0099(9) 0.0032(8) -0.0038(9)
N3 0.0181(12) 0.0277(13) 0.0142(12) 0.0069(10) -0.0009(10) -0.0004(10)
C4 0.0198(13) 0.0250(14) 0.0177(14) 0.0019(11) 0.0035(11) 0.0043(11)
O4 0.0244(11) 0.0391(12) 0.0152(10) 0.0100(9) 0.0038(8) 0.0004(9)
N5 0.0171(12) 0.0329(14) 0.0189(12) 0.0100(10) 0.0017(9) -0.0006(11)
C6 0.0235(14) 0.0258(14) 0.0167(13) 0.0043(11) 0.0029(11) 0.0072(11)
O6 0.0247(11) 0.0440(13) 0.0206(11) 0.0065(9) -0.0053(9) 0.0026(10)
N6 0.045(2) 0.038(2) 0.0171(14) 0.0060(12) 0.0024(13) 0.0181(14)

loop_
_atom_site_label
_atom_site_type_symbol
_atom_site_fract_x
_atom_site_fract_y
_atom_site_fract_z
_atom_site_U_iso_or_equiv
_atom_site_thermal_displace_type
_atom_site_occupancy
_atom_site_calc_flag
_atom_site_refinement_flags
Cu1 Cu 0.0000 0.0000 0.0000 0.0201(2) Uani 1 d S
N1 N 0.0260(5) 0.1279(4) -0.1972(2) 0.0220(5) Uani 1 d .
C2 C -0.1953(6) 0.0729(4) -0.3113(3) 0.0213(6) Uani 1 d .
O2 O -0.4340(4) -0.0540(3) -0.3010(2) 0.0305(5) Uani 1 d .
N3 N -0.1457(5) 0.1630(4) -0.4447(3) 0.0227(5) Uani 1 d .
H3 H -0.2754(77) 0.1309(53) -0.5192(41) 0.031(9) Uiso 1 d .
C4 C 0.1102(6) 0.3043(4) -0.4684(3) 0.0218(6) Uani 1 d .
O4 O 0.1445(4) 0.3770(3) -0.5898(2) 0.0291(5) Uani 1 d .
N5 N 0.3203(5) 0.3533(4) -0.3494(3) 0.0257(5) Uani 1 d .
H5 H 0.4906(80) 0.4422(54) -0.3613(38) 0.034(9) Uiso 1 d .
C6 C 0.2858(6) 0.2696(4) -0.2128(3) 0.0225(6) Uani 1 d .
O6 O 0.4877(4) 0.3227(3) -0.1109(2) 0.0333(5) Uani 1 d .
N6 N 0.0453(7) -0.2474(5) -0.0853(3) 0.0329(6) Uani 1 d .
H61 H 0.1821(79) -0.2636(52) -0.0293(41) 0.027(9) Uiso 1 d .
H62 H 0.0902(103) -0.2332(72) -0.1608(57) 0.064(15) Uiso 1 d .
H63 H -0.1134(116) -0.3609(82) -0.0650(56) 0.079(16) Uiso 1 d .

loop_
_atom_type_symbol
_atom_type_description
_atom_type_scat_dispersion_real
_atom_type_scat_dispersion_imag
_atom_type_scat_source
C C 0.0033 0.0016 'International Tables Vol C Tables 4.2.6.8 and 6.1.1.4'
H H 0.0000 0.0000 'International Tables Vol C Tables 4.2.6.8 and 6.1.1.4'
N N 0.0061 0.0033 'International Tables Vol C Tables 4.2.6.8 and 6.1.1.4'
O O 0.0106 0.0060 'International Tables Vol C Tables 4.2.6.8 and 6.1.1.4'
Cu Cu 0.3201 1.2651 'International Tables Vol C Tables 4.2.6.8 and 6.1.1.4'

loop_
_geom_angle_atom_site_label_1
_geom_angle_atom_site_label_2
_geom_angle_atom_site_label_3
_geom_angle
_geom_angle_site_symmetry_3
_geom_angle_publ_flag
N6 Cu1 N6 180.0 2 y
N1 Cu1 N1 180.0 2 y
N6 Cu1 N1 90.56(11) . y
C6 N1 C2 121.0(2) . ?
C6 N1 Cu1 115.7(2) . ?
C2 N1 Cu1 123.2(2) . ?
O2 C2 N1 122.8(2) . ?
O2 C2 N3 119.3(3) . ?
N1 C2 N3 117.8(2) . ?
C4 N3 C2 124.1(2) . ?
C4 N3 H3 114.8(23) . ?
C2 N3 H3 121.1(23) . ?
O4 C4 N5 123.6(3) . ?
O4 C4 N3 121.6(3) . ?
N5 C4 N3 114.8(2) . ?
C4 N5 C6 124.2(2) . ?
C4 N5 H5 117.4(22) . ?
C6 N5 H5 118.4(22) . ?
O6 C6 N1 122.1(3) . ?
O6 C6 N5 119.9(3) . ?
N1 C6 N5 118.0(2) . ?
Cu1 N6 H61 105.5(23) . ?
Cu1 N6 H62 113.3(37) . ?
H61 N6 H62 105.9(43) . ?
Cu1 N6 H63 106.2(30) . ?
H61 N6 H63 101.9(37) . ?
H62 N6 H63 122.2(48) . ?

loop_
_geom_bond_atom_site_label_1
_geom_bond_atom_site_label_2
_geom_bond_distance
_geom_bond_publ_flag
Cu1 N6 1.994(3) y
Cu1 N1 2.009(2) y
N1 C6 1.357(4) ?
N1 C2 1.357(4) ?
C2 O2 1.229(3) ?
C2 N3 1.383(3) ?
N3 C4 1.361(4) ?
N3 H3 0.84(4) ?
C4 O4 1.228(3) ?
C4 N5 1.354(4) ?
N5 C6 1.383(4) ?
N5 H5 0.88(4) ?
C6 O6 1.225(4) ?
N6 H61 0.84(4) ?
N6 H62 0.75(5) ?
N6 H63 0.94(5) ?

loop_
_cod_changelog_entry_id
_cod_changelog_entry_author
_cod_changelog_entry_date
_cod_changelog_entry_text
1 'Vaitkus, Antanas' 2021-10-29T14:10:00+03:00 'Updated bibliographic information.'
